data_1531239
loop_
_publ_author_name
'Daidouh, A.'
'Veiga, M.L.'
'Durio, C.'
'Ouassini, A.'
'Chouaibi, N.'
'Pico, C.'

_publ_section_title
;
 Structural and electrical study of the alluaudites (Ag1-x Nax)2 Fe Mn2 (P
 O4)3 (x = 0, 0.5 and 1)
;
_journal_name_full 'Solid State Sciences'
_journal_page_first 541
_journal_page_last 548
_journal_volume 4
_journal_year 2002
_chemical_formula_sum 'Fe Mn2 Na2 O12 P3'
_chemical_name_systematic 'Na2 (Fe Mn2 (P O4)3)'
_space_group_IT_number 15
_symmetry_space_group_name_Hall '-C 2yc'
_symmetry_space_group_name_H-M 'C 1 2/c 1'
_cell_angle_alpha 90
_cell_angle_beta 114.559
_cell_angle_gamma 90
_cell_formula_units_Z 4
_cell_length_a 12.049
_cell_length_b 12.624
_cell_length_c 6.507
_cell_volume 900.218
_citation_journal_id_ASTM SSSCFJ
_cod_data_source_file Daidouh_SSSCFJ_2002_934.cif
_cod_data_source_block Fe1Mn2Na2O12P3
_cod_original_cell_volume 900.2178
_cod_original_formula_sum 'Fe1 Mn2 Na2 O12 P3'
_cod_database_code 1531239

loop_
_symmetry_equiv_pos_as_xyz
x,y,z
-x,y,-z+1/2
-x,-y,-z
x,-y,z-1/2
x+1/2,y+1/2,z
-x+1/2,y+1/2,-z+1/2
-x+1/2,-y+1/2,-z
x+1/2,-y+1/2,z-1/2

loop_
_atom_site_label
_atom_site_type_symbol
_atom_site_fract_x
_atom_site_fract_y
_atom_site_fract_z
_atom_site_occupancy
_atom_site_U_iso_or_equiv
Mn2 Mn+2 0.278 0.657 0.359 0.5 0.0
Mn1 Mn+2 0 0.268 0.25 1 0.0
O3 O-2 0.329 0.669 0.101 1 0.0
O2 O-2 0.089 0.639 0.224 1 0.0
P1 P+5 0 0.714 0.25 1 0.0
O5 O-2 0.229 0.825 0.323 1 0.0
O4 O-2 0.123 0.403 0.319 1 0.0
O1 O-2 0.459 0.713 0.55 1 0.0
P2 P+5 0.236 0.891 0.129 1 0.0
Na2 Na+1 0 -0.013 0.25 1 0.0
Fe1 Fe+3 0.278 0.657 0.359 0.5 0.0
O6 O-2 0.326 0.491 0.386 1 0.0
Na1 Na+1 0 0.5 0 1 0.0
